data_9013330
loop_
_publ_author_name
'Sokolova, E.'
'Hawthorne, F. C.'

_publ_section_title
;The crystal chemistry of the scapolite-group minerals. I. crystal structure
 and long-range order Locality: Madagascar Note: S8
;
_journal_name_full 'The Canadian Mineralogist'
_journal_page_first 1527
_journal_page_last 1554
_journal_paper_doi 10.3749/canmin.46.6.1527
_journal_volume 46
_journal_year 2008
_chemical_compound_source Madagascar
_chemical_formula_sum 'C0.72 Al3.8 Ca1.16 Cl0.73 K0.28 Na2.56 O46.52 S0.09 Si8.2'
_chemical_name_mineral Scapolite
_space_group_IT_number 86
_symmetry_space_group_name_Hall '-P 4bc'
_symmetry_space_group_name_H-M 'P 42/n :2'
_cell_angle_alpha 90
_cell_angle_beta 90
_cell_angle_gamma 90
_cell_length_a 12.0753
_cell_length_b 12.0753
_cell_length_c 7.5864
_cell_formula_units_Z 2
_cell_volume 1106.195
_database_code_amcsd 0006221
_exptl_crystal_density_diffrn 3.695
_cod_original_sg_symbol_H-M 'P 42/n'
_cod_original_formula_sum '(Na2.56 Ca1.16 K.28) (Al3.8 Si8.2) O46.52 Cl.73 C.72 S.09'
_cod_database_code 9013330

loop_
_space_group_symop_operation_xyz
x,y,z
y,1/2-x,1/2-z
-y,1/2+x,1/2+z
1/2+x,1/2+y,-z
1/2-x,1/2-y,z
1/2-y,x,1/2-z
1/2+y,-x,1/2+z
-x,-y,-z

loop_
_atom_site_label
_atom_site_fract_x
_atom_site_fract_y
_atom_site_fract_z
_atom_site_occupancy
_atom_site_U_iso_or_equiv
Na 0.11510 0.03730 0.73735 0.64000 0.03110
Ca 0.11510 0.03730 0.73735 0.29000 0.03110
K 0.11510 0.03730 0.73735 0.07000 0.03110
Al1 0.58894 0.65975 0.74730 0.01000 0.00850
Si1 0.58894 0.65975 0.74730 0.99000 0.00850
Si2 0.91015 0.16606 0.54828 0.16000 0.00930
Al2 0.91015 0.16606 0.54828 0.84000 0.00930
Si3 0.66330 0.08574 0.46107 0.90000 0.00910
Al3 0.66330 0.08574 0.46107 0.10000 0.00910
O1 0.70800 0.60160 0.75230 1.00000 0.01470
O2 0.94330 0.12800 0.76100 1.00000 0.01570
O3 0.60000 0.19150 0.54220 1.00000 0.01840
O4 0.79630 0.09720 0.46850 1.00000 0.01840
O5 0.61900 0.97950 0.92180 1.00000 0.01820
O6 0.52160 0.62180 0.92240 1.00000 0.01700
Cl 0.25000 0.25000 0.75000 0.73000 0.05470
C 0.28300 0.26500 0.75000 0.18000 -0.14000
O12 0.28300 0.26500 0.75000 0.18000 -0.14000
O13 0.28300 0.26500 0.75000 0.18000 -0.14000
O14 0.28300 0.26500 0.75000 0.18000 -0.14000
S 0.25000 0.25000 0.75000 0.09000 0.05470
O15 0.25000 0.25000 0.75000 0.09000 0.05470
O16 0.25000 0.25000 0.75000 0.09000 0.05470
O17 0.25000 0.25000 0.75000 0.09000 0.05470
O18 0.25000 0.25000 0.75000 0.09000 0.05470
O7 0.39300 0.25800 0.73000 1.00000 0.50000
O8 0.23300 0.36400 0.76000 1.00000 -0.02000
O9 0.22000 0.17200 0.75000 1.00000 -0.09000
O10 0.35700 0.27100 0.82200 1.00000 0.02800
O11 0.35200 0.27000 0.65700 1.00000 0.02600

loop_
_cod_related_entry_id
_cod_related_entry_database
_cod_related_entry_code
1 AMCSD 0006221
